data_4035567
loop_
_publ_author_name
'Wilkerson-Hill, Sidney M'
'Haines, Brandon E.'
'Musaev, Djamaladdin G.'
'Davies, Huw M. L.'

_publ_section_title
;
 Synthesis of [3a,7a]-Dihydroindoles by a Tandem Arene
 Cyclopropanation/3,5-Sigmatropic Rearrangement Reaction.
;
_journal_issue 15
_journal_name_full 'The Journal of organic chemistry'
_journal_page_first 7939
_journal_page_last 7949
_journal_paper_doi 10.1021/acs.joc.8b00812
_journal_volume 83
_journal_year 2018
_chemical_formula_moiety 'C18 H16 N2 O4 S'
_chemical_formula_sum 'C18 H16 N2 O4 S'
_chemical_formula_weight 356.39
_space_group_crystal_system monoclinic
_space_group_IT_number 14
_space_group_name_Hall '-P 2ybc'
_space_group_name_H-M_alt 'P 1 21/c 1'
_atom_sites_solution_hydrogens geom
_atom_sites_solution_primary direct
_audit_creation_date 2017-12-13
_audit_creation_method
;
Olex2 1.2-dev
(compiled 2017.11.20 svn.r3469 for OlexSys, GUI svn.r5431)
;
_cell_angle_alpha 90
_cell_angle_beta 90.125(4)
_cell_angle_gamma 90
_cell_formula_units_Z 4
_cell_length_a 5.6732(14)
_cell_length_b 16.353(4)
_cell_length_c 17.767(4)
_cell_measurement_reflns_used 7257
_cell_measurement_temperature 100(2)
_cell_measurement_theta_max 30.59
_cell_measurement_theta_min 2.49
_cell_volume 1648.3(7)
_computing_cell_refinement 'SAINT v8.34A (Bruker, 2013)'
_computing_data_collection 'APEX2 v2014.11 (Bruker, 2014)'
_computing_data_reduction 'SAINT v8.34A (Bruker, 2013)'
_computing_molecular_graphics 'Olex2 (Dolomanov et al., 2009)'
_computing_publication_material 'Olex2 (Dolomanov et al., 2009)'
_computing_structure_refinement 'ShelXL (Sheldrick, 2015)'
_computing_structure_solution 'SHELXT-2014/4 (Sheldrick, 2015)'
_diffrn_ambient_temperature 100(2)
_diffrn_measured_fraction_theta_full 1.000
_diffrn_measured_fraction_theta_max 0.983
_diffrn_measurement_device_type 'Bruker D8 diffractometer with APEX2 detector'
_diffrn_measurement_method '\f and \w scans with a narrow frame width'
_diffrn_radiation_monochromator graphite
_diffrn_radiation_type MoK\a
_diffrn_radiation_wavelength 0.71073
_diffrn_reflns_av_R_equivalents 0.0457
_diffrn_reflns_av_unetI/netI 0.0569
_diffrn_reflns_Laue_measured_fraction_full 1.000
_diffrn_reflns_Laue_measured_fraction_max 0.983
_diffrn_reflns_limit_h_max 8
_diffrn_reflns_limit_h_min -8
_diffrn_reflns_limit_k_max 22
_diffrn_reflns_limit_k_min -23
_diffrn_reflns_limit_l_max 25
_diffrn_reflns_limit_l_min -23
_diffrn_reflns_number 13880
_diffrn_reflns_point_group_measured_fraction_full 1.000
_diffrn_reflns_point_group_measured_fraction_max 0.983
_diffrn_reflns_theta_full 26.000
_diffrn_reflns_theta_max 30.602
_diffrn_reflns_theta_min 1.245
_diffrn_source 'microfocus sealed tube'
_diffrn_source_current 35
_diffrn_source_voltage 45
_diffrn_standards_number 0
_exptl_absorpt_coefficient_mu 0.223
_exptl_absorpt_correction_T_max 0.7461
_exptl_absorpt_correction_T_min 0.5035
_exptl_absorpt_correction_type multi-scan
_exptl_absorpt_process_details
'SADABS-2014/5 (Bruker,2014/5) was used for absorption correction. wR2(int) was 0.1583 before and 0.0588 after correction. The Ratio of minimum to maximum transmission is 0.6748. The \l/2 correction factor is Not present.'
_exptl_crystal_colour colourless
_exptl_crystal_colour_primary colourless
_exptl_crystal_density_diffrn 1.436
_exptl_crystal_description plate
_exptl_crystal_F_000 744
_exptl_crystal_recrystallization_method 'vapor diffusion pentanes into DCM'
_exptl_crystal_size_max 0.982
_exptl_crystal_size_mid 0.492
_exptl_crystal_size_min 0.174
_refine_diff_density_max 0.691
_refine_diff_density_min -0.595
_refine_diff_density_rms 0.150
_refine_ls_extinction_method none
_refine_ls_goodness_of_fit_ref 1.070
_refine_ls_hydrogen_treatment constr
_refine_ls_matrix_type full
_refine_ls_number_parameters 229
_refine_ls_number_reflns 4913
_refine_ls_number_restraints 0
_refine_ls_restrained_S_all 1.070
_refine_ls_R_factor_all 0.0797
_refine_ls_R_factor_gt 0.0635
_refine_ls_shift/su_max 0.000
_refine_ls_shift/su_mean 0.000
_refine_ls_structure_factor_coef Fsqd
_refine_ls_weighting_details 'w=1/[\s^2^(Fo^2^)+(0.0588P)^2^+1.7037P] where P=(Fo^2^+2Fc^2^)/3'
_refine_ls_weighting_scheme calc
_refine_ls_wR_factor_gt 0.1349
_refine_ls_wR_factor_ref 0.1443
_reflns_Friedel_coverage 0.000
_reflns_number_gt 4112
_reflns_number_total 4913
_reflns_threshold_expression 'I > 2\s(I)'
_cod_data_source_file jo8b00812_si_004.cif
_cod_data_source_block smhii-o48c-lrf-meohp
_cod_database_code 4035567
_shelx_shelxl_version_number 2017/1
_shelx_space_group_comment
;
The symmetry employed for this shelxl refinement is uniquely defined
by the following loop, which should always be used as a source of
symmetry information in preference to the above space-group names.
They are only intended as comments.
;
_shelx_estimated_absorpt_t_max 0.962
_shelx_estimated_absorpt_t_min 0.811
_olex2_refinement_description
;
1. Twinned data refinement
 Scales: 0.1579(12)
 0.8421(12)
2. Fixed Uiso
 At 1.2 times of:
  All C(H) groups
 At 1.5 times of:
  All C(H,H,H) groups
3.a Ternary CH refined with riding coordinates:
 C3(H3), C2(H2)
3.b Aromatic/amide H refined with riding coordinates:
 C19(H19), C5(H5), C17(H17), C18(H18), C20(H20), C9(H9), C8(H8), C6(H6)
3.c Idealised Me refined as rotating group:
 C23(H23A,H23B,H23C), C21(H21A,H21B,H21C)
;
_olex2_diffrn_ambient_temperature_device 'Oxford Cryosystems'
_olex2_exptl_crystal_mounting_method 'The crystal was mounted on a loop with paratone oil'
_olex2_submission_original_sample_id SMHII-O48C-LrF-MeOHp
_olex2_submission_special_instructions 'No special instructions were received'

loop_
_space_group_symop_operation_xyz
'x, y, z'
'-x, y+1/2, -z+1/2'
'-x, -y, -z'
'x, -y-1/2, z-1/2'

loop_
_atom_site_label
_atom_site_type_symbol
_atom_site_fract_x
_atom_site_fract_y
_atom_site_fract_z
_atom_site_U_iso_or_equiv
_atom_site_adp_type
_atom_site_occupancy
_atom_site_site_symmetry_order
_atom_site_calc_flag
_atom_site_refinement_flags_posn
S10 S 0.08499(11) 0.51905(3) 0.63869(3) 0.01582(13) Uani 1 1 d .
O11 O -0.1373(3) 0.51950(10) 0.59951(11) 0.0221(4) Uani 1 1 d .
O24 O 0.0667(3) 0.85886(10) 0.55366(11) 0.0233(4) Uani 1 1 d .
O22 O 0.0955(4) 0.48850(10) 0.71436(10) 0.0238(4) Uani 1 1 d .
O25 O 0.7472(4) 0.73276(11) 0.47156(11) 0.0235(4) Uani 1 1 d .
N1 N 0.1722(4) 0.61452(12) 0.64239(12) 0.0180(4) Uani 1 1 d .
N12 N 0.3973(4) 0.77901(11) 0.52556(11) 0.0168(4) Uani 1 1 d .
C14 C 0.3593(4) 0.90037(13) 0.45940(13) 0.0164(4) Uani 1 1 d .
C16 C 0.5954(5) 0.78457(13) 0.47744(13) 0.0172(5) Uani 1 1 d .
C3 C 0.5359(4) 0.69086(13) 0.63823(14) 0.0169(4) Uani 1 1 d .
H3 H 0.660830 0.654693 0.616683 0.020 Uiso 1 1 calc R
C13 C 0.2455(4) 0.84795(13) 0.51844(13) 0.0159(4) Uani 1 1 d .
C19 C 0.6439(5) 0.97421(16) 0.35303(15) 0.0251(6) Uani 1 1 d .
H19 H 0.740723 1.000989 0.317096 0.030 Uiso 1 1 calc R
C5 C 0.1711(5) 0.66607(14) 0.57826(14) 0.0194(5) Uani 1 1 d .
H5 H 0.049380 0.666876 0.541442 0.023 Uiso 1 1 calc R
C15 C 0.5690(5) 0.86360(14) 0.43664(13) 0.0173(4) Uani 1 1 d .
C17 C 0.2855(5) 0.97427(14) 0.42936(14) 0.0195(5) Uani 1 1 d .
H17 H 0.142673 0.999473 0.444805 0.023 Uiso 1 1 calc R
C18 C 0.4322(5) 1.01013(15) 0.37490(14) 0.0237(5) Uani 1 1 d .
H18 H 0.385673 1.060300 0.352379 0.028 Uiso 1 1 calc R
C20 C 0.7159(5) 0.89924(16) 0.38325(14) 0.0223(5) Uani 1 1 d .
H20 H 0.858610 0.873807 0.368014 0.027 Uiso 1 1 calc R
C2 C 0.3773(5) 0.63929(14) 0.69148(14) 0.0177(5) Uani 1 1 d .
H2 H 0.464140 0.589944 0.709891 0.021 Uiso 1 1 calc R
C4 C 0.3616(5) 0.71304(13) 0.57619(13) 0.0162(5) Uani 1 1 d .
C7 C 0.3598(5) 0.75946(15) 0.77864(14) 0.0230(5) Uani 1 1 d .
C9 C 0.6521(5) 0.76326(16) 0.67574(16) 0.0244(5) Uani 1 1 d .
H9 H 0.787051 0.787439 0.653308 0.029 Uiso 1 1 calc R
C8 C 0.5675(6) 0.79399(15) 0.74037(16) 0.0259(6) Uani 1 1 d .
H8 H 0.644525 0.839779 0.762285 0.031 Uiso 1 1 calc R
C23 C 0.2901(5) 0.46555(16) 0.58261(16) 0.0231(5) Uani 1 1 d .
H23A H 0.246494 0.407611 0.580543 0.035 Uiso 1 1 calc GR
H23B H 0.447994 0.470996 0.604559 0.035 Uiso 1 1 calc GR
H23C H 0.289812 0.488359 0.531600 0.035 Uiso 1 1 calc GR
C6 C 0.2753(5) 0.68664(15) 0.75680(14) 0.0220(5) Uani 1 1 d .
H6 H 0.146028 0.663870 0.783465 0.026 Uiso 1 1 calc R
C21 C 0.2458(6) 0.80795(18) 0.84158(17) 0.0327(7) Uani 1 1 d .
H21A H 0.362567 0.818665 0.881100 0.049 Uiso 1 1 calc GR
H21B H 0.114454 0.776554 0.862643 0.049 Uiso 1 1 calc GR
H21C H 0.186839 0.859970 0.821651 0.049 Uiso 1 1 calc GR

loop_
_atom_site_aniso_label
_atom_site_aniso_U_11
_atom_site_aniso_U_22
_atom_site_aniso_U_33
_atom_site_aniso_U_23
_atom_site_aniso_U_13
_atom_site_aniso_U_12
S10 0.0177(3) 0.0116(2) 0.0182(3) 0.0026(2) 0.0009(2) -0.0006(2)
O11 0.0184(9) 0.0187(8) 0.0293(10) 0.0025(7) -0.0011(7) -0.0009(7)
O24 0.0233(10) 0.0173(8) 0.0292(10) 0.0033(7) 0.0061(8) 0.0023(7)
O22 0.0324(11) 0.0184(8) 0.0206(9) 0.0053(7) 0.0020(8) -0.0039(8)
O25 0.0242(10) 0.0202(8) 0.0261(10) 0.0011(7) 0.0023(8) 0.0056(7)
N1 0.0223(10) 0.0136(8) 0.0182(10) 0.0041(7) -0.0023(8) -0.0023(7)
N12 0.0204(11) 0.0118(8) 0.0182(9) 0.0027(7) 0.0028(8) 0.0022(7)
C14 0.0193(12) 0.0139(9) 0.0161(10) 0.0007(8) -0.0018(9) -0.0023(8)
C16 0.0218(12) 0.0156(9) 0.0143(10) -0.0010(8) -0.0007(10) -0.0017(9)
C3 0.0181(12) 0.0155(9) 0.0172(10) 0.0015(9) 0.0003(9) 0.0015(8)
C13 0.0185(12) 0.0119(9) 0.0173(11) 0.0010(8) -0.0022(9) -0.0007(8)
C19 0.0307(14) 0.0276(12) 0.0169(11) 0.0043(10) -0.0001(10) -0.0092(11)
C5 0.0256(13) 0.0151(10) 0.0174(11) 0.0045(8) -0.0029(10) 0.0012(9)
C15 0.0214(12) 0.0156(9) 0.0149(10) 0.0007(8) -0.0038(9) -0.0020(9)
C17 0.0262(13) 0.0134(10) 0.0189(11) 0.0023(8) -0.0033(10) -0.0019(9)
C18 0.0336(15) 0.0179(10) 0.0195(12) 0.0051(9) -0.0058(11) -0.0060(10)
C20 0.0232(13) 0.0252(12) 0.0186(12) 0.0003(9) 0.0031(10) -0.0038(10)
C2 0.0204(12) 0.0156(10) 0.0171(11) 0.0025(8) -0.0019(9) -0.0002(9)
C4 0.0229(12) 0.0111(9) 0.0146(10) 0.0012(8) 0.0006(9) 0.0013(8)
C7 0.0311(15) 0.0198(11) 0.0182(12) 0.0014(9) -0.0025(11) 0.0059(10)
C9 0.0251(14) 0.0203(11) 0.0279(13) 0.0037(10) -0.0052(11) -0.0056(10)
C8 0.0341(15) 0.0175(11) 0.0261(13) 0.0019(9) -0.0077(12) -0.0062(11)
C23 0.0213(13) 0.0214(11) 0.0267(13) -0.0047(10) 0.0006(11) 0.0049(10)
C6 0.0269(14) 0.0228(11) 0.0163(11) 0.0028(9) 0.0032(10) -0.0019(10)
C21 0.0440(18) 0.0287(13) 0.0254(14) -0.0052(11) 0.0006(13) 0.0073(13)

loop_
_atom_type_symbol
_atom_type_description
_atom_type_scat_dispersion_real
_atom_type_scat_dispersion_imag
_atom_type_scat_source
C C 0.0033 0.0016 'International Tables Vol C Tables 4.2.6.8 and 6.1.1.4'
H H 0.0000 0.0000 'International Tables Vol C Tables 4.2.6.8 and 6.1.1.4'
N N 0.0061 0.0033 'International Tables Vol C Tables 4.2.6.8 and 6.1.1.4'
O O 0.0106 0.0060 'International Tables Vol C Tables 4.2.6.8 and 6.1.1.4'
S S 0.1246 0.1234 'International Tables Vol C Tables 4.2.6.8 and 6.1.1.4'

loop_
_geom_angle_atom_site_label_1
_geom_angle_atom_site_label_2
_geom_angle_atom_site_label_3
_geom_angle
O11 S10 N1 106.17(11)
O11 S10 C23 107.92(13)
O22 S10 O11 119.30(12)
O22 S10 N1 106.38(11)
O22 S10 C23 109.27(13)
N1 S10 C23 107.18(12)
C5 N1 S10 122.24(18)
C5 N1 C2 107.89(19)
C2 N1 S10 120.75(15)
C16 N12 C13 112.09(18)
C16 N12 C4 123.1(2)
C4 N12 C13 124.8(2)
C15 C14 C13 109.0(2)
C17 C14 C13 129.6(2)
C17 C14 C15 121.5(2)
O25 C16 N12 124.9(2)
O25 C16 C15 129.4(2)
N12 C16 C15 105.7(2)
C2 C3 H3 108.9
C4 C3 H3 108.9
C4 C3 C2 101.18(19)
C9 C3 H3 108.9
C9 C3 C2 114.2(2)
C9 C3 C4 114.52(19)
O24 C13 N12 125.5(2)
O24 C13 C14 129.9(2)
N12 C13 C14 104.65(19)
C18 C19 H19 119.5
C18 C19 C20 120.9(2)
C20 C19 H19 119.5
N1 C5 H5 124.3
C4 C5 N1 111.4(2)
C4 C5 H5 124.3
C14 C15 C16 108.5(2)
C20 C15 C14 122.0(2)
C20 C15 C16 129.5(2)
C14 C17 H17 121.6
C14 C17 C18 116.7(2)
C18 C17 H17 121.6
C19 C18 C17 121.9(2)
C19 C18 H18 119.1
C17 C18 H18 119.1
C19 C20 H20 121.5
C15 C20 C19 117.0(3)
C15 C20 H20 121.5
N1 C2 C3 103.91(18)
N1 C2 H2 110.6
N1 C2 C6 106.6(2)
C3 C2 H2 110.6
C6 C2 C3 114.34(19)
C6 C2 H2 110.6
N12 C4 C3 123.1(2)
C5 C4 N12 125.1(2)
C5 C4 C3 111.7(2)
C8 C7 C21 118.8(2)
C6 C7 C8 119.5(2)
C6 C7 C21 121.7(3)
C3 C9 H9 119.5
C8 C9 C3 120.9(2)
C8 C9 H9 119.5
C7 C8 H8 118.7
C9 C8 C7 122.6(2)
C9 C8 H8 118.7
S10 C23 H23A 109.5
S10 C23 H23B 109.5
S10 C23 H23C 109.5
H23A C23 H23B 109.5
H23A C23 H23C 109.5
H23B C23 H23C 109.5
C2 C6 H6 118.7
C7 C6 C2 122.7(2)
C7 C6 H6 118.7
C7 C21 H21A 109.5
C7 C21 H21B 109.5
C7 C21 H21C 109.5
H21A C21 H21B 109.5
H21A C21 H21C 109.5
H21B C21 H21C 109.5

loop_
_geom_bond_atom_site_label_1
_geom_bond_atom_site_label_2
_geom_bond_distance
S10 O11 1.439(2)
S10 O22 1.4353(19)
S10 N1 1.639(2)
S10 C23 1.766(3)
O24 C13 1.206(3)
O25 C16 1.213(3)
N1 C5 1.417(3)
N1 C2 1.508(3)
N12 C16 1.416(3)
N12 C13 1.424(3)
N12 C4 1.419(3)
C14 C13 1.502(3)
C14 C15 1.394(4)
C14 C17 1.386(3)
C16 C15 1.489(3)
C3 H3 1.0000
C3 C2 1.555(3)
C3 C4 1.523(4)
C3 C9 1.510(4)
C19 H19 0.9500
C19 C18 1.393(4)
C19 C20 1.399(4)
C5 H5 0.9500
C5 C4 1.326(4)
C15 C20 1.392(3)
C17 H17 0.9500
C17 C18 1.406(4)
C18 H18 0.9500
C20 H20 0.9500
C2 H2 1.0000
C2 C6 1.511(3)
C7 C8 1.474(4)
C7 C6 1.341(4)
C7 C21 1.517(4)
C9 H9 0.9500
C9 C8 1.343(4)
C8 H8 0.9500
C23 H23A 0.9800
C23 H23B 0.9800
C23 H23C 0.9800
C6 H6 0.9500
C21 H21A 0.9800
C21 H21B 0.9800
C21 H21C 0.9800

loop_
_geom_torsion_atom_site_label_1
_geom_torsion_atom_site_label_2
_geom_torsion_atom_site_label_3
_geom_torsion_atom_site_label_4
_geom_torsion
S10 N1 C5 C4 -139.8(2)
S10 N1 C2 C3 130.70(17)
S10 N1 C2 C6 -108.2(2)
O11 S10 N1 C5 -48.1(2)
O11 S10 N1 C2 168.99(18)
O22 S10 N1 C5 -176.1(2)
O22 S10 N1 C2 40.9(2)
O25 C16 C15 C14 176.7(3)
O25 C16 C15 C20 -2.4(5)
N1 C5 C4 N12 -170.6(2)
N1 C5 C4 C3 6.3(3)
N1 C2 C6 C7 -130.8(3)
N12 C16 C15 C14 -1.6(3)
N12 C16 C15 C20 179.4(3)
C14 C15 C20 C19 0.0(4)
C14 C17 C18 C19 -1.2(4)
C16 N12 C13 O24 -179.0(2)
C16 N12 C13 C14 0.9(3)
C16 N12 C4 C3 59.1(3)
C16 N12 C4 C5 -124.4(3)
C16 C15 C20 C19 178.9(3)
C3 C2 C6 C7 -16.6(4)
C3 C9 C8 C7 0.3(4)
C13 N12 C16 O25 -178.0(2)
C13 N12 C16 C15 0.4(3)
C13 N12 C4 C3 -118.9(3)
C13 N12 C4 C5 57.6(3)
C13 C14 C15 C16 2.2(3)
C13 C14 C15 C20 -178.7(2)
C13 C14 C17 C18 179.1(2)
C5 N1 C2 C3 -16.9(2)
C5 N1 C2 C6 104.2(2)
C15 C14 C13 O24 177.9(3)
C15 C14 C13 N12 -1.9(3)
C15 C14 C17 C18 0.0(4)
C17 C14 C13 O24 -1.2(5)
C17 C14 C13 N12 178.9(3)
C17 C14 C15 C16 -178.5(2)
C17 C14 C15 C20 0.6(4)
C18 C19 C20 C15 -1.1(4)
C20 C19 C18 C17 1.8(4)
C2 N1 C5 C4 7.2(3)
C2 C3 C4 N12 160.6(2)
C2 C3 C4 C5 -16.3(3)
C2 C3 C9 C8 -19.9(4)
C4 N12 C16 O25 3.8(4)
C4 N12 C16 C15 -177.8(2)
C4 N12 C13 O24 -0.8(4)
C4 N12 C13 C14 179.1(2)
C4 C3 C2 N1 19.0(2)
C4 C3 C2 C6 -96.7(2)
C4 C3 C9 C8 96.1(3)
C9 C3 C2 N1 142.6(2)
C9 C3 C2 C6 26.8(3)
C9 C3 C4 N12 37.4(3)
C9 C3 C4 C5 -139.6(2)
C8 C7 C6 C2 -2.9(4)
C23 S10 N1 C5 67.1(2)
C23 S10 N1 C2 -75.9(2)
C6 C7 C8 C9 12.3(4)
C21 C7 C8 C9 -167.3(3)
C21 C7 C6 C2 176.5(2)

loop_
_twin_individual_id
_twin_individual_mass_fraction_refined
1 0.1579(12)
2 0.8421(12)
